data_1508287
loop_
_publ_author_name
'Ma, Ai-Jun'
'Tu, Yong-Qiang'
'Peng, Jin-Bao'
'Dou, Qing-Yun'
'Hou, Si-Hua'
'Zhang, Fu-Min'
'Wang, Shao-Hua'

_publ_section_title
;
 Total synthesis of (-)-FR901483.
;
_journal_issue 14
_journal_name_full 'Organic letters'
_journal_page_first 3604
_journal_page_last 3607
_journal_paper_doi 10.1021/ol301331t
_journal_volume 14
_journal_year 2012
_chemical_formula_sum 'C37 H47 N O7'
_chemical_formula_weight 617.76
_chemical_name_systematic
; 
 ? 
;
_space_group_IT_number 2
_symmetry_cell_setting triclinic
_symmetry_space_group_name_Hall '-P 1'
_symmetry_space_group_name_H-M 'P -1'
_atom_sites_solution_hydrogens geom
_atom_sites_solution_primary direct
_atom_sites_solution_secondary difmap
_audit_creation_method SHELXL-97
_cell_angle_alpha 68.440(11)
_cell_angle_beta 79.441(13)
_cell_angle_gamma 74.597(12)
_cell_formula_units_Z 2
_cell_length_a 8.472(11)
_cell_length_b 14.485(18)
_cell_length_c 15.543(20)
_cell_measurement_reflns_used 1598
_cell_measurement_temperature 296(2)
_cell_measurement_theta_max 20.54
_cell_measurement_theta_min 2.42
_cell_volume 1702(4)
_computing_cell_refinement 'Bruker SAINT'
_computing_data_collection 'Bruker APEX2'
_computing_data_reduction 'Bruker SAINT'
_computing_molecular_graphics 'Bruker SHELXTL'
_computing_publication_material 'Bruker SHELXTL'
_computing_structure_refinement 'SHELXL-97 (Sheldrick, 2008)'
_computing_structure_solution 'SHELXS-97 (Sheldrick, 2008)'
_diffrn_ambient_temperature 296(2)
_diffrn_measured_fraction_theta_full 0.981
_diffrn_measured_fraction_theta_max 0.981
_diffrn_measurement_device_type 'Bruker APEX-II CCD'
_diffrn_measurement_method '\f and \w scans'
_diffrn_radiation_monochromator graphite
_diffrn_radiation_source 'fine-focus sealed tube'
_diffrn_radiation_type MoK\a
_diffrn_radiation_wavelength 0.71073
_diffrn_reflns_av_R_equivalents 0.0537
_diffrn_reflns_av_sigmaI/netI 0.1043
_diffrn_reflns_limit_h_max 10
_diffrn_reflns_limit_h_min -10
_diffrn_reflns_limit_k_max 17
_diffrn_reflns_limit_k_min -17
_diffrn_reflns_limit_l_max 18
_diffrn_reflns_limit_l_min -18
_diffrn_reflns_number 11873
_diffrn_reflns_theta_full 25.50
_diffrn_reflns_theta_max 25.50
_diffrn_reflns_theta_min 2.42
_exptl_absorpt_coefficient_mu 0.082
_exptl_absorpt_correction_T_max 0.9845
_exptl_absorpt_correction_T_min 0.9797
_exptl_absorpt_correction_type multi-scan
_exptl_absorpt_process_details SADABS
_exptl_crystal_colour colorless
_exptl_crystal_density_diffrn 1.205
_exptl_crystal_density_method 'not measured'
_exptl_crystal_description stick
_exptl_crystal_F_000 664
_exptl_crystal_size_max 0.25
_exptl_crystal_size_mid 0.21
_exptl_crystal_size_min 0.19
_refine_diff_density_max 0.384
_refine_diff_density_min -0.243
_refine_diff_density_rms 0.044
_refine_ls_extinction_coef 0.011(3)
_refine_ls_extinction_expression Fc^*^=kFc[1+0.001xFc^2^\l^3^/sin(2\q)]^-1/4^
_refine_ls_extinction_method SHELXL
_refine_ls_goodness_of_fit_ref 0.987
_refine_ls_hydrogen_treatment constr
_refine_ls_matrix_type full
_refine_ls_number_parameters 411
_refine_ls_number_reflns 6209
_refine_ls_number_restraints 0
_refine_ls_restrained_S_all 0.987
_refine_ls_R_factor_all 0.1418
_refine_ls_R_factor_gt 0.0666
_refine_ls_shift/su_max 0.000
_refine_ls_shift/su_mean 0.000
_refine_ls_structure_factor_coef Fsqd
_refine_ls_weighting_details 'calc w=1/[\s^2^(Fo^2^)+(0.1000P)^2^+0.0000P] where P=(Fo^2^+2Fc^2^)/3'
_refine_ls_weighting_scheme calc
_refine_ls_wR_factor_gt 0.1700
_refine_ls_wR_factor_ref 0.2246
_reflns_number_gt 2957
_reflns_number_total 6209
_reflns_threshold_expression >2sigma(I)
_cod_data_source_file ol301331t_si_003.cif
_cod_data_source_block p-1
_cod_depositor_comments
;
The following automatic conversions were performed:

'_symmetry_cell_setting' value 'Triclinic' changed to 'triclinic'
according to /home/saulius/struct/CIF-dictionaries/cif_core.dic
dictionary named 'cif_core.dic' version 2.4.2 from 2011-04-26.

Automatic conversion script
Id: cif_fix_values 1891 2012-01-12 08:04:46Z andrius 

 Adding full bibliography for 1508287--1508289.cif.
;
_cod_original_sg_symbol_H-M P-1
_cod_database_code 1508287

loop_
_symmetry_equiv_pos_as_xyz
'x, y, z'
'-x, -y, -z'

loop_
_atom_site_label
_atom_site_type_symbol
_atom_site_fract_x
_atom_site_fract_y
_atom_site_fract_z
_atom_site_U_iso_or_equiv
_atom_site_adp_type
_atom_site_occupancy
_atom_site_symmetry_multiplicity
_atom_site_calc_flag
_atom_site_refinement_flags
C1 C 0.8478(6) -0.0543(3) 0.4471(3) 0.1090(18) Uani 1 1 d .
H1 H 0.7963 -0.0619 0.5067 0.131 Uiso 1 1 calc R
C2 C 0.9045(7) -0.1391(3) 0.4198(4) 0.1114(18) Uani 1 1 d .
H2 H 0.8881 -0.2026 0.4596 0.134 Uiso 1 1 calc R
C3 C 0.9846(7) -0.1277(4) 0.3337(5) 0.1175(19) Uani 1 1 d .
H3 H 1.0292 -0.1842 0.3152 0.141 Uiso 1 1 calc R
C4 C 0.9996(7) -0.0334(4) 0.2742(4) 0.1173(19) Uani 1 1 d .
H4 H 1.0511 -0.0254 0.2145 0.141 Uiso 1 1 calc R
C5 C 0.9392(5) 0.0499(3) 0.3022(3) 0.0840(13) Uani 1 1 d .
H5 H 0.9490 0.1140 0.2609 0.101 Uiso 1 1 calc R
C6 C 0.8652(5) 0.0399(3) 0.3893(3) 0.0687(11) Uani 1 1 d .
C7 C 0.8065(6) 0.1324(3) 0.4172(3) 0.0879(14) Uani 1 1 d .
H7A H 0.7602 0.1135 0.4816 0.105 Uiso 1 1 calc R
H7B H 0.8983 0.1629 0.4118 0.105 Uiso 1 1 calc R
C8 C 0.6239(4) 0.2965(2) 0.3795(2) 0.0511(9) Uani 1 1 d .
H8 H 0.7164 0.3203 0.3876 0.061 Uiso 1 1 calc R
C9 C 0.5062(5) 0.2802(3) 0.4681(2) 0.0639(10) Uani 1 1 d .
H9A H 0.4244 0.2466 0.4638 0.077 Uiso 1 1 calc R
H9B H 0.5672 0.2358 0.5207 0.077 Uiso 1 1 calc R
C10 C 0.4196(5) 0.3792(3) 0.4849(2) 0.0653(10) Uani 1 1 d .
H10A H 0.3409 0.3655 0.5394 0.078 Uiso 1 1 calc R
H10B H 0.4996 0.4092 0.4966 0.078 Uiso 1 1 calc R
C11 C 0.3318(4) 0.4528(2) 0.4025(2) 0.0538(9) Uani 1 1 d .
C12 C 0.0685(6) 0.4946(3) 0.3624(3) 0.0923(14) Uani 1 1 d .
H12A H -0.0343 0.4794 0.3970 0.111 Uiso 1 1 calc R
H12B H 0.0609 0.5091 0.2970 0.111 Uiso 1 1 calc R
C13 C 0.1057(6) 0.5838(3) 0.3775(3) 0.0932(14) Uani 1 1 d .
H13A H 0.1176 0.6380 0.3188 0.112 Uiso 1 1 calc R
H13B H 0.0181 0.6101 0.4177 0.112 Uiso 1 1 calc R
C14 C 0.4497(4) 0.4722(2) 0.3151(2) 0.0525(9) Uani 1 1 d .
H14A H 0.5305 0.5052 0.3215 0.063 Uiso 1 1 calc R
H14B H 0.3892 0.5181 0.2628 0.063 Uiso 1 1 calc R
C15 C 0.5391(4) 0.3742(2) 0.2949(2) 0.0434(8) Uani 1 1 d .
H15 H 0.4544 0.3450 0.2855 0.052 Uiso 1 1 calc R
C16 C 0.6602(4) 0.3915(2) 0.2051(2) 0.0432(8) Uani 1 1 d .
H16 H 0.7286 0.3251 0.2055 0.052 Uiso 1 1 calc R
C17 C 0.7749(4) 0.4625(2) 0.1919(2) 0.0469(8) Uani 1 1 d .
H17 H 0.8078 0.4513 0.2528 0.056 Uiso 1 1 calc R
C18 C 0.9316(4) 0.4426(3) 0.1271(2) 0.0595(10) Uani 1 1 d .
H18A H 0.8981 0.4495 0.0682 0.071 Uiso 1 1 calc R
H18B H 0.9907 0.4957 0.1150 0.071 Uiso 1 1 calc R
C19 C 1.0491(4) 0.3421(2) 0.1603(2) 0.0512(8) Uani 1 1 d .
C20 C 1.1133(5) 0.2834(3) 0.1039(3) 0.0658(10) Uani 1 1 d .
H20 H 1.0755 0.3051 0.0456 0.079 Uiso 1 1 calc R
C21 C 1.2298(5) 0.1949(3) 0.1299(3) 0.0705(11) Uani 1 1 d .
H21 H 1.2704 0.1585 0.0892 0.085 Uiso 1 1 calc R
C22 C 1.2872(4) 0.1596(3) 0.2166(3) 0.0585(9) Uani 1 1 d .
C23 C 1.2252(4) 0.2150(3) 0.2759(3) 0.0605(10) Uani 1 1 d .
H23 H 1.2610 0.1922 0.3347 0.073 Uiso 1 1 calc R
C24 C 1.1088(4) 0.3049(3) 0.2466(2) 0.0592(10) Uani 1 1 d .
H24 H 1.0690 0.3419 0.2868 0.071 Uiso 1 1 calc R
C25 C 1.4694(6) 0.0347(3) 0.3235(3) 0.1037(16) Uani 1 1 d .
H25A H 1.5108 0.0870 0.3302 0.156 Uiso 1 1 calc R
H25B H 1.5572 -0.0238 0.3264 0.156 Uiso 1 1 calc R
H25C H 1.3848 0.0161 0.3728 0.156 Uiso 1 1 calc R
C26 C 0.5212(5) 0.3614(3) 0.0973(2) 0.0632(10) Uani 1 1 d .
H26A H 0.4351 0.3971 0.0559 0.076 Uiso 1 1 calc R
H26B H 0.4755 0.3141 0.1524 0.076 Uiso 1 1 calc R
C27 C 0.6605(4) 0.3027(3) 0.0498(2) 0.0553(9) Uani 1 1 d .
C28 C 0.7127(6) 0.1995(3) 0.0897(3) 0.0836(13) Uani 1 1 d .
H28 H 0.6637 0.1667 0.1477 0.100 Uiso 1 1 calc R
C29 C 0.8340(7) 0.1435(4) 0.0471(5) 0.1161(18) Uani 1 1 d .
H29 H 0.8662 0.0736 0.0758 0.139 Uiso 1 1 calc R
C30 C 0.9067(7) 0.1897(5) -0.0365(5) 0.1129(19) Uani 1 1 d .
H30 H 0.9891 0.1513 -0.0656 0.135 Uiso 1 1 calc R
C31 C 0.8611(6) 0.2926(5) -0.0794(3) 0.0988(16) Uani 1 1 d .
H31 H 0.9131 0.3241 -0.1369 0.119 Uiso 1 1 calc R
C32 C 0.7363(5) 0.3498(3) -0.0363(3) 0.0765(12) Uani 1 1 d .
H32 H 0.7038 0.4196 -0.0653 0.092 Uiso 1 1 calc R
C33 C 0.6915(5) 0.6412(2) 0.1871(3) 0.0554(9) Uani 1 1 d .
C34 C 0.5417(5) 0.8152(3) 0.1744(3) 0.0639(10) Uani 1 1 d .
C35 C 0.4555(7) 0.7838(3) 0.2680(3) 0.1126(18) Uani 1 1 d .
H35A H 0.3746 0.7481 0.2685 0.169 Uiso 1 1 calc R
H35B H 0.4024 0.8428 0.2850 0.169 Uiso 1 1 calc R
H35C H 0.5332 0.7399 0.3116 0.169 Uiso 1 1 calc R
C36 C 0.4156(8) 0.8882(3) 0.1073(4) 0.136(2) Uani 1 1 d .
H36A H 0.4682 0.9066 0.0451 0.204 Uiso 1 1 calc R
H36B H 0.3709 0.9483 0.1240 0.204 Uiso 1 1 calc R
H36C H 0.3285 0.8556 0.1109 0.204 Uiso 1 1 calc R
C37 C 0.6810(7) 0.8619(4) 0.1628(6) 0.165(3) Uani 1 1 d .
H37A H 0.7422 0.8278 0.2162 0.248 Uiso 1 1 calc R
H37B H 0.6412 0.9324 0.1564 0.248 Uiso 1 1 calc R
H37C H 0.7511 0.8561 0.1082 0.248 Uiso 1 1 calc R
N1 N 0.6879(3) 0.56817(18) 0.15446(18) 0.0539(7) Uani 1 1 d .
H1A H 0.6308 0.5846 0.1086 0.065 Uiso 1 1 calc R
O1 O 0.6854(3) 0.20365(15) 0.35955(15) 0.0585(7) Uani 1 1 d .
O2 O 0.2540(3) 0.54565(18) 0.41950(18) 0.0723(8) Uani 1 1 d .
O3 O 0.1998(3) 0.41339(18) 0.39435(18) 0.0684(7) Uani 1 1 d .
O4 O 0.5718(3) 0.43380(15) 0.12360(14) 0.0540(6) Uani 1 1 d .
O5 O 1.4032(3) 0.0710(2) 0.2368(2) 0.0826(8) Uani 1 1 d .
O6 O 0.7693(4) 0.6292(2) 0.2491(2) 0.0893(9) Uani 1 1 d .
O7 O 0.5941(4) 0.72888(17) 0.14018(16) 0.0757(8) Uani 1 1 d .

loop_
_atom_site_aniso_label
_atom_site_aniso_U_11
_atom_site_aniso_U_22
_atom_site_aniso_U_33
_atom_site_aniso_U_23
_atom_site_aniso_U_13
_atom_site_aniso_U_12
C1 0.137(5) 0.056(3) 0.086(3) -0.003(2) 0.006(3) 0.015(3)
C2 0.119(5) 0.043(3) 0.140(5) -0.011(3) -0.010(4) 0.003(3)
C3 0.114(5) 0.074(4) 0.159(6) -0.058(4) -0.009(4) 0.014(3)
C4 0.119(4) 0.093(4) 0.118(4) -0.044(4) 0.023(4) 0.001(3)
C5 0.075(3) 0.059(3) 0.106(4) -0.026(2) 0.007(3) -0.006(2)
C6 0.065(3) 0.050(2) 0.072(3) -0.013(2) -0.011(2) 0.012(2)
C7 0.106(4) 0.055(2) 0.084(3) -0.020(2) -0.035(3) 0.026(2)
C8 0.054(2) 0.0428(19) 0.051(2) -0.0189(16) -0.0080(17) 0.0044(17)
C9 0.072(3) 0.054(2) 0.048(2) -0.0090(17) -0.0067(19) 0.003(2)
C10 0.067(3) 0.071(2) 0.049(2) -0.0212(19) -0.0059(19) 0.001(2)
C11 0.046(2) 0.050(2) 0.064(2) -0.0277(18) -0.0014(18) 0.0015(17)
C12 0.078(3) 0.071(3) 0.121(4) -0.033(3) -0.033(3) 0.011(2)
C13 0.086(3) 0.074(3) 0.110(4) -0.043(3) -0.022(3) 0.023(3)
C14 0.052(2) 0.0454(19) 0.054(2) -0.0188(16) -0.0068(18) 0.0040(17)
C15 0.0444(19) 0.0363(17) 0.0460(18) -0.0134(14) -0.0055(16) -0.0028(15)
C16 0.044(2) 0.0368(17) 0.0451(18) -0.0146(14) -0.0099(16) 0.0021(15)
C17 0.048(2) 0.0375(17) 0.0496(19) -0.0121(15) -0.0089(16) -0.0015(16)
C18 0.061(2) 0.055(2) 0.057(2) -0.0158(17) 0.0036(19) -0.0144(19)
C19 0.043(2) 0.051(2) 0.061(2) -0.0221(18) -0.0017(17) -0.0099(17)
C20 0.065(3) 0.069(2) 0.067(2) -0.033(2) -0.005(2) -0.007(2)
C21 0.065(3) 0.071(3) 0.084(3) -0.046(2) -0.006(2) -0.001(2)
C22 0.043(2) 0.048(2) 0.086(3) -0.028(2) -0.003(2) -0.0060(18)
C23 0.061(2) 0.053(2) 0.066(2) -0.0211(19) -0.0047(19) -0.0087(19)
C24 0.056(2) 0.053(2) 0.069(2) -0.0277(19) 0.003(2) -0.0089(19)
C25 0.109(4) 0.076(3) 0.107(4) -0.030(3) -0.025(3) 0.018(3)
C26 0.068(3) 0.073(2) 0.061(2) -0.031(2) -0.009(2) -0.020(2)
C27 0.060(2) 0.058(2) 0.055(2) -0.0259(18) -0.0087(19) -0.0137(19)
C28 0.098(3) 0.068(3) 0.085(3) -0.032(2) 0.000(3) -0.015(3)
C29 0.121(5) 0.085(4) 0.140(5) -0.058(4) 0.006(4) -0.003(3)
C30 0.094(4) 0.123(5) 0.144(5) -0.092(4) 0.002(4) -0.002(4)
C31 0.096(4) 0.150(5) 0.071(3) -0.061(3) 0.016(3) -0.043(4)
C32 0.084(3) 0.088(3) 0.059(3) -0.028(2) -0.006(2) -0.016(3)
C33 0.055(2) 0.046(2) 0.066(2) -0.0236(18) -0.0043(19) -0.0047(18)
C34 0.074(3) 0.046(2) 0.075(3) -0.0300(19) -0.005(2) -0.005(2)
C35 0.127(4) 0.082(3) 0.093(4) -0.024(3) 0.027(3) 0.004(3)
C36 0.203(6) 0.063(3) 0.118(4) -0.028(3) -0.060(4) 0.037(4)
C37 0.102(4) 0.113(4) 0.326(10) -0.142(6) 0.036(5) -0.038(4)
N1 0.069(2) 0.0372(15) 0.0537(16) -0.0150(13) -0.0145(15) -0.0027(14)
O1 0.0681(16) 0.0409(13) 0.0558(14) -0.0133(11) -0.0148(12) 0.0074(12)
O2 0.0709(18) 0.0622(16) 0.0863(18) -0.0436(14) -0.0039(15) 0.0056(14)
O3 0.0529(16) 0.0612(15) 0.0902(18) -0.0321(14) -0.0077(14) -0.0005(13)
O4 0.0652(16) 0.0478(13) 0.0490(13) -0.0163(11) -0.0115(12) -0.0078(12)
O5 0.074(2) 0.0662(17) 0.104(2) -0.0390(16) -0.0146(17) 0.0094(15)
O6 0.092(2) 0.0715(18) 0.121(2) -0.0512(17) -0.053(2) 0.0095(16)
O7 0.117(2) 0.0381(13) 0.0681(16) -0.0211(12) -0.0253(16) 0.0048(14)

loop_
_atom_type_symbol
_atom_type_description
_atom_type_scat_dispersion_real
_atom_type_scat_dispersion_imag
_atom_type_scat_source
C C 0.0033 0.0016 'International Tables Vol C Tables 4.2.6.8 and 6.1.1.4'
H H 0.0000 0.0000 'International Tables Vol C Tables 4.2.6.8 and 6.1.1.4'
N N 0.0061 0.0033 'International Tables Vol C Tables 4.2.6.8 and 6.1.1.4'
O O 0.0106 0.0060 'International Tables Vol C Tables 4.2.6.8 and 6.1.1.4'

loop_
_geom_angle_atom_site_label_1
_geom_angle_atom_site_label_2
_geom_angle_atom_site_label_3
_geom_angle
C6 C1 C2 122.0(5)
C6 C1 H1 119.0
C2 C1 H1 119.0
C3 C2 C1 118.5(5)
C3 C2 H2 120.8
C1 C2 H2 120.8
C2 C3 C4 120.1(5)
C2 C3 H3 120.0
C4 C3 H3 120.0
C3 C4 C5 120.2(5)
C3 C4 H4 119.9
C5 C4 H4 119.9
C6 C5 C4 120.8(4)
C6 C5 H5 119.6
C4 C5 H5 119.6
C5 C6 C1 118.3(4)
C5 C6 C7 118.7(4)
C1 C6 C7 123.0(4)
O1 C7 C6 110.1(3)
O1 C7 H7A 109.6
C6 C7 H7A 109.6
O1 C7 H7B 109.6
C6 C7 H7B 109.6
H7A C7 H7B 108.2
O1 C8 C9 110.6(3)
O1 C8 C15 106.7(2)
C9 C8 C15 111.9(3)
O1 C8 H8 109.2
C9 C8 H8 109.2
C15 C8 H8 109.2
C10 C9 C8 112.5(3)
C10 C9 H9A 109.1
C8 C9 H9A 109.1
C10 C9 H9B 109.1
C8 C9 H9B 109.1
H9A C9 H9B 107.8
C11 C10 C9 110.9(3)
C11 C10 H10A 109.5
C9 C10 H10A 109.5
C11 C10 H10B 109.5
C9 C10 H10B 109.5
H10A C10 H10B 108.1
O3 C11 O2 104.8(3)
O3 C11 C10 108.5(3)
O2 C11 C10 109.7(3)
O3 C11 C14 112.1(3)
O2 C11 C14 110.7(3)
C10 C11 C14 110.9(3)
O3 C12 C13 105.3(4)
O3 C12 H12A 110.7
C13 C12 H12A 110.7
O3 C12 H12B 110.7
C13 C12 H12B 110.7
H12A C12 H12B 108.8
O2 C13 C12 105.6(3)
O2 C13 H13A 110.6
C12 C13 H13A 110.6
O2 C13 H13B 110.6
C12 C13 H13B 110.6
H13A C13 H13B 108.7
C11 C14 C15 112.7(3)
C11 C14 H14A 109.1
C15 C14 H14A 109.1
C11 C14 H14B 109.1
C15 C14 H14B 109.1
H14A C14 H14B 107.8
C8 C15 C14 110.3(2)
C8 C15 C16 111.6(3)
C14 C15 C16 114.0(2)
C8 C15 H15 106.8
C14 C15 H15 106.8
C16 C15 H15 106.8
O4 C16 C17 105.9(2)
O4 C16 C15 110.7(3)
C17 C16 C15 116.1(2)
O4 C16 H16 107.9
C17 C16 H16 107.9
C15 C16 H16 107.9
N1 C17 C16 109.9(3)
N1 C17 C18 109.4(3)
C16 C17 C18 112.4(3)
N1 C17 H17 108.4
C16 C17 H17 108.4
C18 C17 H17 108.4
C19 C18 C17 117.2(3)
C19 C18 H18A 108.0
C17 C18 H18A 108.0
C19 C18 H18B 108.0
C17 C18 H18B 108.0
H18A C18 H18B 107.2
C20 C19 C24 115.6(3)
C20 C19 C18 121.7(3)
C24 C19 C18 122.6(3)
C21 C20 C19 123.1(4)
C21 C20 H20 118.5
C19 C20 H20 118.5
C20 C21 C22 120.0(3)
C20 C21 H21 120.0
C22 C21 H21 120.0
O5 C22 C23 124.8(4)
O5 C22 C21 116.2(3)
C23 C22 C21 119.0(3)
C22 C23 C24 119.2(3)
C22 C23 H23 120.4
C24 C23 H23 120.4
C19 C24 C23 123.1(3)
C19 C24 H24 118.5
C23 C24 H24 118.5
O5 C25 H25A 109.5
O5 C25 H25B 109.5
H25A C25 H25B 109.5
O5 C25 H25C 109.5
H25A C25 H25C 109.5
H25B C25 H25C 109.5
O4 C26 C27 112.7(3)
O4 C26 H26A 109.0
C27 C26 H26A 109.0
O4 C26 H26B 109.0
C27 C26 H26B 109.0
H26A C26 H26B 107.8
C28 C27 C32 117.8(4)
C28 C27 C26 120.6(4)
C32 C27 C26 121.5(4)
C29 C28 C27 122.2(5)
C29 C28 H28 118.9
C27 C28 H28 118.9
C30 C29 C28 119.7(5)
C30 C29 H29 120.2
C28 C29 H29 120.2
C29 C30 C31 120.8(5)
C29 C30 H30 119.6
C31 C30 H30 119.6
C30 C31 C32 119.5(5)
C30 C31 H31 120.2
C32 C31 H31 120.2
C27 C32 C31 120.0(4)
C27 C32 H32 120.0
C31 C32 H32 120.0
O6 C33 N1 124.8(3)
O6 C33 O7 125.8(3)
N1 C33 O7 109.5(3)
C37 C34 O7 109.5(3)
C37 C34 C35 117.0(5)
O7 C34 C35 109.8(3)
C37 C34 C36 109.2(4)
O7 C34 C36 102.1(3)
C35 C34 C36 108.1(4)
C34 C35 H35A 109.5
C34 C35 H35B 109.5
H35A C35 H35B 109.5
C34 C35 H35C 109.5
H35A C35 H35C 109.5
H35B C35 H35C 109.5
C34 C36 H36A 109.5
C34 C36 H36B 109.5
H36A C36 H36B 109.5
C34 C36 H36C 109.5
H36A C36 H36C 109.5
H36B C36 H36C 109.5
C34 C37 H37A 109.5
C34 C37 H37B 109.5
H37A C37 H37B 109.5
C34 C37 H37C 109.5
H37A C37 H37C 109.5
H37B C37 H37C 109.5
C33 N1 C17 124.1(3)
C33 N1 H1A 118.0
C17 N1 H1A 118.0
C7 O1 C8 114.3(3)
C13 O2 C11 107.5(3)
C12 O3 C11 108.5(3)
C26 O4 C16 115.3(2)
C22 O5 C25 117.7(3)
C33 O7 C34 121.6(3)

loop_
_geom_bond_atom_site_label_1
_geom_bond_atom_site_label_2
_geom_bond_distance
C1 C6 1.359(6)
C1 C2 1.384(6)
C1 H1 0.9300
C2 C3 1.358(7)
C2 H2 0.9300
C3 C4 1.363(7)
C3 H3 0.9300
C4 C5 1.371(6)
C4 H4 0.9300
C5 C6 1.356(6)
C5 H5 0.9300
C6 C7 1.492(5)
C7 O1 1.420(4)
C7 H7A 0.9700
C7 H7B 0.9700
C8 O1 1.433(4)
C8 C9 1.526(5)
C8 C15 1.531(4)
C8 H8 0.9800
C9 C10 1.520(5)
C9 H9A 0.9700
C9 H9B 0.9700
C10 C11 1.501(5)
C10 H10A 0.9700
C10 H10B 0.9700
C11 O3 1.427(4)
C11 O2 1.428(4)
C11 C14 1.514(5)
C12 O3 1.395(4)
C12 C13 1.514(6)
C12 H12A 0.9700
C12 H12B 0.9700
C13 O2 1.406(5)
C13 H13A 0.9700
C13 H13B 0.9700
C14 C15 1.535(4)
C14 H14A 0.9700
C14 H14B 0.9700
C15 C16 1.555(4)
C15 H15 0.9800
C16 O4 1.439(4)
C16 C17 1.533(4)
C16 H16 0.9800
C17 N1 1.459(4)
C17 C18 1.544(5)
C17 H17 0.9800
C18 C19 1.498(5)
C18 H18A 0.9700
C18 H18B 0.9700
C19 C20 1.384(5)
C19 C24 1.384(5)
C20 C21 1.369(5)
C20 H20 0.9300
C21 C22 1.384(5)
C21 H21 0.9300
C22 O5 1.364(4)
C22 C23 1.382(5)
C23 C24 1.387(5)
C23 H23 0.9300
C24 H24 0.9300
C25 O5 1.417(5)
C25 H25A 0.9600
C25 H25B 0.9600
C25 H25C 0.9600
C26 O4 1.438(4)
C26 C27 1.507(5)
C26 H26A 0.9700
C26 H26B 0.9700
C27 C28 1.372(5)
C27 C32 1.383(5)
C28 C29 1.362(6)
C28 H28 0.9300
C29 C30 1.343(7)
C29 H29 0.9300
C30 C31 1.369(7)
C30 H30 0.9300
C31 C32 1.391(6)
C31 H31 0.9300
C32 H32 0.9300
C33 O6 1.202(4)
C33 N1 1.340(4)
C33 O7 1.344(4)
C34 C37 1.463(6)
C34 O7 1.466(4)
C34 C35 1.468(6)
C34 C36 1.531(6)
C35 H35A 0.9600
C35 H35B 0.9600
C35 H35C 0.9600
C36 H36A 0.9600
C36 H36B 0.9600
C36 H36C 0.9600
C37 H37A 0.9600
C37 H37B 0.9600
C37 H37C 0.9600
N1 H1A 0.8600

loop_
_geom_torsion_atom_site_label_1
_geom_torsion_atom_site_label_2
_geom_torsion_atom_site_label_3
_geom_torsion_atom_site_label_4
_geom_torsion
C6 C1 C2 C3 2.2(9)
C1 C2 C3 C4 -3.7(9)
C2 C3 C4 C5 2.3(9)
C3 C4 C5 C6 0.7(8)
C4 C5 C6 C1 -2.1(7)
C4 C5 C6 C7 178.0(4)
C2 C1 C6 C5 0.7(8)
C2 C1 C6 C7 -179.5(5)
C5 C6 C7 O1 61.4(5)
C1 C6 C7 O1 -118.5(5)
O1 C8 C9 C10 -172.0(3)
C15 C8 C9 C10 -53.2(4)
C8 C9 C10 C11 55.3(4)
C9 C10 C11 O3 67.1(4)
C9 C10 C11 O2 -179.0(3)
C9 C10 C11 C14 -56.4(4)
O3 C12 C13 O2 -1.5(5)
O3 C11 C14 C15 -64.5(4)
O2 C11 C14 C15 178.9(3)
C10 C11 C14 C15 56.9(4)
O1 C8 C15 C14 172.6(3)
C9 C8 C15 C14 51.5(4)
O1 C8 C15 C16 -59.5(3)
C9 C8 C15 C16 179.3(3)
C11 C14 C15 C8 -54.0(4)
C11 C14 C15 C16 179.5(3)
C8 C15 C16 O4 159.4(2)
C14 C15 C16 O4 -74.8(3)
C8 C15 C16 C17 -79.8(3)
C14 C15 C16 C17 46.1(4)
O4 C16 C17 N1 42.2(3)
C15 C16 C17 N1 -81.2(3)
O4 C16 C17 C18 -79.9(3)
C15 C16 C17 C18 156.8(3)
N1 C17 C18 C19 172.1(3)
C16 C17 C18 C19 -65.6(4)
C17 C18 C19 C20 132.4(3)
C17 C18 C19 C24 -52.0(5)
C24 C19 C20 C21 -0.9(5)
C18 C19 C20 C21 175.1(3)
C19 C20 C21 C22 0.9(6)
C20 C21 C22 O5 -180.0(3)
C20 C21 C22 C23 0.0(6)
O5 C22 C23 C24 179.2(3)
C21 C22 C23 C24 -0.8(5)
C20 C19 C24 C23 0.0(5)
C18 C19 C24 C23 -175.9(3)
C22 C23 C24 C19 0.9(5)
O4 C26 C27 C28 116.0(4)
O4 C26 C27 C32 -66.2(4)
C32 C27 C28 C29 -0.5(6)
C26 C27 C28 C29 177.5(4)
C27 C28 C29 C30 0.4(8)
C28 C29 C30 C31 0.3(9)
C29 C30 C31 C32 -0.8(8)
C28 C27 C32 C31 0.0(6)
C26 C27 C32 C31 -178.0(3)
C30 C31 C32 C27 0.7(7)
O6 C33 N1 C17 1.9(6)
O7 C33 N1 C17 -177.7(3)
C16 C17 N1 C33 133.8(3)
C18 C17 N1 C33 -102.4(4)
C6 C7 O1 C8 -178.5(3)
C9 C8 O1 C7 -75.2(4)
C15 C8 O1 C7 162.9(3)
C12 C13 O2 C11 18.6(5)
O3 C11 O2 C13 -28.5(4)
C10 C11 O2 C13 -144.8(3)
C14 C11 O2 C13 92.5(4)
C13 C12 O3 C11 -16.2(4)
O2 C11 O3 C12 27.8(4)
C10 C11 O3 C12 144.8(3)
C14 C11 O3 C12 -92.4(3)
C27 C26 O4 C16 -76.9(3)
C17 C16 O4 C26 150.9(3)
C15 C16 O4 C26 -82.4(3)
C23 C22 O5 C25 -2.4(5)
C21 C22 O5 C25 177.6(4)
O6 C33 O7 C34 -14.7(6)
N1 C33 O7 C34 164.9(3)
C37 C34 O7 C33 72.5(5)
C35 C34 O7 C33 -57.2(5)
C36 C34 O7 C33 -171.8(4)
